data_7709732
loop_
_publ_author_name
'Dobrov, Anatolie'
'Darvasiov\'a, Denisa'
'Zalibera, Michal'
'Bu\<cinsk\'y, Luk\'a\<s'
'Jelemensk\'a, Ingrid'
'Rapta, Peter'
'Shova, Sergiu'
'Dumitrescu, Dan G.'
'Andrade, Marta A.'
'Martins, Lu\'isa M. D. R. S.'
'Pombeiro, Armando J. L.'
'Arion, Vladimir B.'

_publ_section_title
;
 Diastereomeric dinickel(ii) complexes with non-innocent
 bis(octaazamacrocyclic) ligands: isomerization, spectroelectrochemistry,
 DFT calculations and use in catalytic oxidation of cyclohexane
;
_journal_name_full 'Dalton Transactions'
_journal_paper_doi 10.1039/D2DT00154C
_journal_year 2022
_chemical_formula_moiety 'C46 H46 N16 Ni2 S4'
_chemical_formula_sum 'C46 H46 N16 Ni2 S4'
_chemical_formula_weight 1068.65
_space_group_crystal_system monoclinic
_space_group_IT_number 14
_space_group_name_Hall '-P 2yn'
_space_group_name_H-M_alt 'P 1 21/n 1'
_atom_sites_solution_hydrogens geom
_audit_creation_method SHELXL-2018/3
_audit_update_record
;
2020-09-11 deposited with the CCDC.	2022-02-28 downloaded from the CCDC.
;
_cell_angle_alpha 90
_cell_angle_beta 91.771(3)
_cell_angle_gamma 90
_cell_formula_units_Z 2
_cell_length_a 10.6789(7)
_cell_length_b 18.7474(12)
_cell_length_c 11.7267(7)
_cell_measurement_reflns_used 9962
_cell_measurement_temperature 100(2)
_cell_measurement_theta_max 24.218
_cell_measurement_theta_min 2.172
_cell_volume 2346.6(3)
_computing_cell_refinement 'Saint v8.38A (Bruker, 2018)'
_computing_data_collection 'Bruker APEX2'
_computing_data_reduction 'Saint v8.38A (Bruker, 2018)'
_computing_molecular_graphics 'Bruker SHELXTL'
_computing_publication_material 'Bruker SHELXTL'
_computing_structure_refinement 'SHELXL-2018/3 (Sheldrick, 2018)'
_computing_structure_solution 'SHELXS-2014 (Sheldrick, 2014)'
_diffrn_ambient_temperature 100(2)
_diffrn_measured_fraction_theta_full 0.999
_diffrn_measured_fraction_theta_max 0.999
_diffrn_measurement_device_type 'Bruker D8 Venture'
_diffrn_measurement_method '\f and \w scans'
_diffrn_radiation_type MoK\a
_diffrn_radiation_wavelength 0.71073
_diffrn_reflns_av_R_equivalents 0.0495
_diffrn_reflns_av_unetI/netI 0.0669
_diffrn_reflns_Laue_measured_fraction_full 0.999
_diffrn_reflns_Laue_measured_fraction_max 0.999
_diffrn_reflns_limit_h_max 12
_diffrn_reflns_limit_h_min -12
_diffrn_reflns_limit_k_max 22
_diffrn_reflns_limit_k_min -22
_diffrn_reflns_limit_l_max 13
_diffrn_reflns_limit_l_min 0
_diffrn_reflns_number 8138
_diffrn_reflns_point_group_measured_fraction_full 0.999
_diffrn_reflns_point_group_measured_fraction_max 0.999
_diffrn_reflns_theta_full 25.026
_diffrn_reflns_theta_max 25.026
_diffrn_reflns_theta_min 2.049
_exptl_absorpt_coefficient_mu 1.035
_exptl_absorpt_correction_type none
_exptl_crystal_colour red
_exptl_crystal_density_diffrn 1.512
_exptl_crystal_description block
_exptl_crystal_F_000 1108
_exptl_crystal_size_max 0.090
_exptl_crystal_size_mid 0.080
_exptl_crystal_size_min 0.040
_refine_diff_density_max 1.151
_refine_diff_density_min -0.378
_refine_diff_density_rms 0.112
_refine_ls_extinction_method none
_refine_ls_goodness_of_fit_ref 1.115
_refine_ls_hydrogen_treatment constr
_refine_ls_matrix_type full
_refine_ls_number_parameters 311
_refine_ls_number_reflns 4143
_refine_ls_number_restraints 0
_refine_ls_restrained_S_all 1.115
_refine_ls_R_factor_all 0.1056
_refine_ls_R_factor_gt 0.0766
_refine_ls_shift/su_max 0.000
_refine_ls_shift/su_mean 0.000
_refine_ls_structure_factor_coef Fsqd
_refine_ls_weighting_details 'w=1/[\s^2^(Fo^2^)+(0.0599P)^2^+12.2398P] where P=(Fo^2^+2Fc^2^)/3'
_refine_ls_weighting_scheme calc
_refine_ls_wR_factor_gt 0.1660
_refine_ls_wR_factor_ref 0.1803
_reflns_Friedel_coverage 0.000
_reflns_number_gt 3291
_reflns_number_total 4143
_reflns_threshold_expression 'I > 2\s(I)'
_cod_data_source_file d2dt00154c2.cif
_cod_data_source_block mo_ad192k2_hkl4_p21n
_cod_original_sg_symbol_H-M 'P 21/n'
_cod_database_code 7709732
_shelx_shelxl_version_number 2018/3
_shelx_space_group_comment
;
The symmetry employed for this shelxl refinement is uniquely defined
by the following loop, which should always be used as a source of
symmetry information in preference to the above space-group names.
They are only intended as comments.
;
_shelx_estimated_absorpt_t_min 0.913
_shelx_estimated_absorpt_t_max 0.960

loop_
_space_group_symop_operation_xyz
'x, y, z'
'-x+1/2, y+1/2, -z+1/2'
'-x, -y, -z'
'x-1/2, -y-1/2, z-1/2'

loop_
_atom_site_label
_atom_site_type_symbol
_atom_site_fract_x
_atom_site_fract_y
_atom_site_fract_z
_atom_site_U_iso_or_equiv
_atom_site_adp_type
_atom_site_occupancy
_atom_site_site_symmetry_order
_atom_site_calc_flag
_atom_site_refinement_flags_posn
_atom_site_refinement_flags_adp
_atom_site_refinement_flags_occupancy
_atom_site_disorder_assembly
_atom_site_disorder_group
Ni1 Ni 0.20927(7) 0.02803(4) 0.90356(6) 0.0234(2) Uani 1 1 d . . . . .
S2 S 0.18230(17) -0.00028(9) 0.53797(12) 0.0340(4) Uani 1 1 d . . . . .
S1 S 0.15824(17) 0.04722(10) 1.26773(12) 0.0364(4) Uani 1 1 d . . . . .
N5 N 0.2357(5) 0.0145(3) 1.0617(4) 0.0254(11) Uani 1 1 d . . . . .
N10 N 0.3299(5) -0.0325(3) 0.8410(4) 0.0227(10) Uani 1 1 d . . . . .
N3 N 0.0796(5) 0.0986(3) 1.0668(4) 0.0269(11) Uani 1 1 d . . . . .
N13 N 0.1625(5) 0.0416(3) 0.7548(4) 0.0234(11) Uani 1 1 d . . . . .
N14 N 0.0804(5) 0.0851(3) 0.7035(4) 0.0274(11) Uani 1 1 d . . . . .
N2 N 0.0896(5) 0.0919(3) 0.9505(4) 0.0250(11) Uani 1 1 d . . . . .
C9 C 0.4312(6) -0.0621(3) 0.8828(4) 0.0255(13) Uani 1 1 d . . . . .
C4 C 0.1583(6) 0.0533(3) 1.1181(5) 0.0274(14) Uani 1 1 d . . . . .
C15 C 0.0136(6) 0.1302(3) 0.7626(5) 0.0260(13) Uani 1 1 d . . . . .
C8 C 0.4833(5) -0.0408(3) 0.9992(4) 0.0219(12) Uani 1 1 d . . . . .
H8 H 0.564926 -0.066524 1.009060 0.026 Uiso 1 1 calc R U . . .
N11 N 0.3090(5) -0.0474(3) 0.7223(4) 0.0278(12) Uani 1 1 d . . . . .
C17 C 0.2961(8) -0.0618(4) 0.4854(5) 0.0447(19) Uani 1 1 d . . . . .
H17A H 0.275669 -0.072976 0.405381 0.067 Uiso 1 1 calc R U . . .
H17B H 0.294985 -0.105666 0.530759 0.067 Uiso 1 1 calc R U . . .
H17C H 0.379577 -0.040168 0.491539 0.067 Uiso 1 1 calc R U . . .
C12 C 0.2240(6) -0.0036(3) 0.6818(5) 0.0293(14) Uani 1 1 d . . . . .
C1 C 0.0189(6) 0.1351(3) 0.8870(5) 0.0264(13) Uani 1 1 d . . . . .
N6 N 0.3013(5) -0.0350(3) 1.1302(4) 0.0263(11) Uani 1 1 d . . . . .
C18 C -0.0545(6) 0.1917(3) 0.9463(5) 0.0298(14) Uani 1 1 d . . . . .
C22 C -0.0912(7) 0.3172(4) 0.9828(6) 0.0385(16) Uani 1 1 d . . . . .
H22 H -0.069949 0.365709 0.969941 0.046 Uiso 1 1 calc R U . . .
C16 C 0.0441(7) 0.1136(4) 1.3009(5) 0.0381(16) Uani 1 1 d . . . . .
H16A H -0.030831 0.107002 1.251638 0.057 Uiso 1 1 calc R U . . .
H16B H 0.079121 0.161136 1.288170 0.057 Uiso 1 1 calc R U . . .
H16C H 0.021649 0.108867 1.380916 0.057 Uiso 1 1 calc R U . . .
C34 C -0.2189(7) 0.2552(4) 0.5349(6) 0.0419(17) Uani 1 1 d . . . . .
H34 H -0.269866 0.282409 0.483350 0.050 Uiso 1 1 calc R U . . .
C23 C -0.0267(6) 0.2630(3) 0.9254(5) 0.0324(14) Uani 1 1 d . . . . .
H23 H 0.035548 0.275095 0.872563 0.039 Uiso 1 1 calc R U . . .
C25 C 0.5084(6) -0.1123(3) 0.8153(5) 0.0305(14) Uani 1 1 d . . . . .
H25A H 0.453514 -0.139875 0.763338 0.046 Uiso 1 1 calc R U . . .
H25B H 0.553842 -0.144791 0.867271 0.046 Uiso 1 1 calc R U . . .
H25C H 0.568338 -0.085057 0.771085 0.046 Uiso 1 1 calc R U . . .
C31 C -0.0689(6) 0.1756(3) 0.6883(5) 0.0293(14) Uani 1 1 d . . . . .
C24 C 0.4674(7) -0.1150(4) 1.1818(5) 0.0359(15) Uani 1 1 d . . . . .
H24A H 0.477995 -0.160289 1.141595 0.054 Uiso 1 1 calc R U . . .
H24B H 0.413808 -0.122299 1.247128 0.054 Uiso 1 1 calc R U . . .
H24C H 0.549404 -0.097231 1.208694 0.054 Uiso 1 1 calc R U . . .
C7 C 0.4073(6) -0.0613(3) 1.1018(5) 0.0258(13) Uani 1 1 d . . . . .
C33 C -0.2623(6) 0.2388(4) 0.6417(5) 0.0332(15) Uani 1 1 d . . . . .
H33 H -0.342191 0.255169 0.663615 0.040 Uiso 1 1 calc R U . . .
C32 C -0.1884(6) 0.1983(4) 0.7167(5) 0.0377(16) Uani 1 1 d . . . . .
H32 H -0.219893 0.185765 0.788902 0.045 Uiso 1 1 calc R U . . .
C19 C -0.1472(6) 0.1753(4) 1.0219(5) 0.0333(15) Uani 1 1 d . . . . .
H19 H -0.168118 0.126883 1.035827 0.040 Uiso 1 1 calc R U . . .
C36 C -0.0271(6) 0.1929(4) 0.5799(5) 0.0340(15) Uani 1 1 d . . . . .
H36 H 0.053694 0.177783 0.558319 0.041 Uiso 1 1 calc R U . . .
C35 C -0.1024(7) 0.2324(4) 0.5024(5) 0.0382(16) Uani 1 1 d . . . . .
H35 H -0.073566 0.243181 0.428518 0.046 Uiso 1 1 calc R U . . .
C21 C -0.1806(7) 0.3017(4) 1.0540(6) 0.0474(19) Uani 1 1 d . . . . .
H21 H -0.225683 0.338873 1.089510 0.057 Uiso 1 1 calc R U . . .
C20 C -0.2092(7) 0.2292(4) 1.0772(6) 0.0432(17) Uani 1 1 d . . . . .
H20 H -0.270947 0.217786 1.130885 0.052 Uiso 1 1 calc R U . . .

loop_
_atom_site_aniso_label
_atom_site_aniso_U_11
_atom_site_aniso_U_22
_atom_site_aniso_U_33
_atom_site_aniso_U_23
_atom_site_aniso_U_13
_atom_site_aniso_U_12
Ni1 0.0214(4) 0.0267(4) 0.0222(4) -0.0005(3) -0.0015(3) 0.0023(3)
S2 0.0416(10) 0.0350(9) 0.0247(8) -0.0015(6) -0.0103(6) 0.0068(8)
S1 0.0405(10) 0.0461(11) 0.0228(8) 0.0044(6) 0.0059(6) 0.0075(8)
N5 0.027(3) 0.028(3) 0.021(2) 0.0076(19) -0.006(2) 0.000(2)
N10 0.023(3) 0.020(3) 0.025(2) -0.0012(19) -0.0045(19) 0.000(2)
N3 0.027(3) 0.029(3) 0.025(2) 0.000(2) 0.003(2) 0.004(2)
N13 0.021(3) 0.024(3) 0.025(2) -0.0032(19) -0.0019(19) 0.006(2)
N14 0.022(3) 0.031(3) 0.029(3) 0.000(2) -0.002(2) -0.001(2)
N2 0.022(3) 0.025(3) 0.028(2) 0.001(2) 0.0034(19) 0.001(2)
C9 0.028(3) 0.025(3) 0.023(3) 0.003(2) -0.003(2) -0.002(3)
C4 0.027(3) 0.031(4) 0.024(3) 0.002(2) 0.000(2) -0.010(3)
C15 0.016(3) 0.030(4) 0.031(3) -0.002(2) -0.003(2) 0.001(3)
C8 0.018(3) 0.022(3) 0.026(3) 0.001(2) 0.000(2) 0.000(2)
N11 0.027(3) 0.036(3) 0.019(2) 0.001(2) -0.0031(19) 0.002(2)
C17 0.062(5) 0.046(4) 0.026(3) -0.009(3) -0.008(3) 0.026(4)
C12 0.027(4) 0.032(4) 0.029(3) -0.002(2) -0.002(2) 0.003(3)
C1 0.023(3) 0.027(3) 0.028(3) 0.000(2) -0.003(2) -0.004(3)
N6 0.027(3) 0.027(3) 0.025(2) 0.0042(19) -0.001(2) 0.002(2)
C18 0.025(3) 0.034(4) 0.030(3) 0.000(2) -0.007(2) 0.003(3)
C22 0.036(4) 0.024(4) 0.055(4) 0.001(3) 0.001(3) -0.002(3)
C16 0.048(4) 0.041(4) 0.026(3) 0.004(3) 0.008(3) 0.004(3)
C34 0.034(4) 0.033(4) 0.057(4) 0.003(3) -0.020(3) 0.004(3)
C23 0.026(4) 0.034(4) 0.037(3) 0.000(3) -0.001(3) 0.000(3)
C25 0.035(4) 0.028(4) 0.027(3) -0.003(2) -0.005(3) 0.001(3)
C31 0.025(4) 0.028(4) 0.035(3) -0.001(2) -0.007(3) 0.000(3)
C24 0.033(4) 0.042(4) 0.033(3) 0.007(3) 0.000(3) 0.006(3)
C7 0.026(3) 0.025(3) 0.026(3) 0.002(2) 0.002(2) -0.002(3)
C33 0.018(3) 0.035(4) 0.047(4) -0.001(3) -0.001(3) 0.008(3)
C32 0.031(4) 0.048(4) 0.034(3) -0.005(3) -0.002(3) -0.002(3)
C19 0.029(4) 0.029(4) 0.042(4) 0.001(3) 0.006(3) 0.003(3)
C36 0.025(4) 0.043(4) 0.034(3) -0.005(3) -0.004(3) 0.007(3)
C35 0.039(4) 0.041(4) 0.034(3) 0.006(3) -0.007(3) -0.001(3)
C21 0.031(4) 0.054(5) 0.056(4) -0.020(4) -0.005(3) 0.015(4)
C20 0.040(4) 0.042(5) 0.049(4) 0.000(3) 0.015(3) 0.007(4)

loop_
_atom_type_symbol
_atom_type_description
_atom_type_scat_dispersion_real
_atom_type_scat_dispersion_imag
_atom_type_scat_source
C C 0.0033 0.0016 'International Tables Vol C Tables 4.2.6.8 and 6.1.1.4'
H H 0.0000 0.0000 'International Tables Vol C Tables 4.2.6.8 and 6.1.1.4'
N N 0.0061 0.0033 'International Tables Vol C Tables 4.2.6.8 and 6.1.1.4'
Ni Ni 0.3393 1.1124 'International Tables Vol C Tables 4.2.6.8 and 6.1.1.4'
S S 0.1246 0.1234 'International Tables Vol C Tables 4.2.6.8 and 6.1.1.4'

loop_
_geom_angle_atom_site_label_1
_geom_angle_atom_site_label_2
_geom_angle_atom_site_label_3
_geom_angle
_geom_angle_site_symmetry_1
_geom_angle_site_symmetry_3
_geom_angle_publ_flag
N13 Ni1 N2 91.3(2) . . ?
N13 Ni1 N10 83.2(2) . . ?
N2 Ni1 N10 174.1(2) . . ?
N13 Ni1 N5 172.6(2) . . ?
N2 Ni1 N5 83.0(2) . . ?
N10 Ni1 N5 102.7(2) . . ?
C12 S2 C17 98.9(3) . . ?
C4 S1 C16 101.1(3) . . ?
C4 N5 N6 113.2(4) . . ?
C4 N5 Ni1 110.4(4) . . ?
N6 N5 Ni1 135.3(4) . . ?
C9 N10 N11 112.7(5) . . ?
C9 N10 Ni1 133.1(4) . . ?
N11 N10 Ni1 114.2(4) . . ?
C4 N3 N2 108.8(5) . . ?
N14 N13 C12 114.6(4) . . ?
N14 N13 Ni1 132.7(4) . . ?
C12 N13 Ni1 112.7(4) . . ?
C15 N14 N13 121.1(5) . . ?
C1 N2 N3 116.2(5) . . ?
C1 N2 Ni1 128.2(4) . . ?
N3 N2 Ni1 115.4(4) . . ?
N10 C9 C25 122.4(5) . . ?
N10 C9 C8 120.4(5) . . ?
C25 C9 C8 116.8(5) . . ?
N5 C4 N3 122.2(5) . . ?
N5 C4 S1 119.5(5) . . ?
N3 C4 S1 118.3(5) . . ?
N14 C15 C1 124.1(6) . . ?
N14 C15 C31 112.3(5) . . ?
C1 C15 C31 123.6(6) . . ?
C9 C8 C7 117.2(5) . . ?
C9 C8 C8 110.2(5) . 3_657 ?
C7 C8 C8 111.3(6) . 3_657 ?
C9 C8 H8 105.8 . . ?
C7 C8 H8 105.8 . . ?
C8 C8 H8 105.8 3_657 . ?
C12 N11 N10 108.5(5) . . ?
S2 C17 H17A 109.5 . . ?
S2 C17 H17B 109.5 . . ?
H17A C17 H17B 109.5 . . ?
S2 C17 H17C 109.5 . . ?
H17A C17 H17C 109.5 . . ?
H17B C17 H17C 109.5 . . ?
N11 C12 N13 120.0(5) . . ?
N11 C12 S2 122.2(5) . . ?
N13 C12 S2 117.8(4) . . ?
N2 C1 C15 121.9(6) . . ?
N2 C1 C18 118.0(5) . . ?
C15 C1 C18 120.1(5) . . ?
C7 N6 N5 122.2(5) . . ?
C19 C18 C23 119.2(6) . . ?
C19 C18 C1 122.2(6) . . ?
C23 C18 C1 118.6(6) . . ?
C21 C22 C23 121.1(7) . . ?
C21 C22 H22 119.4 . . ?
C23 C22 H22 119.4 . . ?
S1 C16 H16A 109.5 . . ?
S1 C16 H16B 109.5 . . ?
H16A C16 H16B 109.5 . . ?
S1 C16 H16C 109.5 . . ?
H16A C16 H16C 109.5 . . ?
H16B C16 H16C 109.5 . . ?
C35 C34 C33 120.8(6) . . ?
C35 C34 H34 119.6 . . ?
C33 C34 H34 119.6 . . ?
C18 C23 C22 119.8(6) . . ?
C18 C23 H23 120.1 . . ?
C22 C23 H23 120.1 . . ?
C9 C25 H25A 109.5 . . ?
C9 C25 H25B 109.5 . . ?
H25A C25 H25B 109.5 . . ?
C9 C25 H25C 109.5 . . ?
H25A C25 H25C 109.5 . . ?
H25B C25 H25C 109.5 . . ?
C32 C31 C36 117.8(6) . . ?
C32 C31 C15 124.3(6) . . ?
C36 C31 C15 117.7(6) . . ?
C7 C24 H24A 109.5 . . ?
C7 C24 H24B 109.5 . . ?
H24A C24 H24B 109.5 . . ?
C7 C24 H24C 109.5 . . ?
H24A C24 H24C 109.5 . . ?
H24B C24 H24C 109.5 . . ?
N6 C7 C24 117.1(5) . . ?
N6 C7 C8 127.0(5) . . ?
C24 C7 C8 115.7(5) . . ?
C34 C33 C32 119.7(6) . . ?
C34 C33 H33 120.2 . . ?
C32 C33 H33 120.2 . . ?
C33 C32 C31 121.4(6) . . ?
C33 C32 H32 119.3 . . ?
C31 C32 H32 119.3 . . ?
C20 C19 C18 120.1(6) . . ?
C20 C19 H19 120.0 . . ?
C18 C19 H19 120.0 . . ?
C31 C36 C35 121.2(6) . . ?
C31 C36 H36 119.4 . . ?
C35 C36 H36 119.4 . . ?
C34 C35 C36 119.1(6) . . ?
C34 C35 H35 120.4 . . ?
C36 C35 H35 120.4 . . ?
C22 C21 C20 119.7(7) . . ?
C22 C21 H21 120.2 . . ?
C20 C21 H21 120.2 . . ?
C19 C20 C21 120.1(7) . . ?
C19 C20 H20 120.0 . . ?
C21 C20 H20 120.0 . . ?

loop_
_geom_bond_atom_site_label_1
_geom_bond_atom_site_label_2
_geom_bond_distance
_geom_bond_site_symmetry_2
_geom_bond_publ_flag
Ni1 N13 1.818(4) . ?
Ni1 N2 1.848(5) . ?
Ni1 N10 1.882(5) . ?
Ni1 N5 1.884(4) . ?
S2 C12 1.733(6) . ?
S2 C17 1.797(7) . ?
S1 C4 1.759(5) . ?
S1 C16 1.793(7) . ?
N5 C4 1.297(8) . ?
N5 N6 1.400(7) . ?
N10 C9 1.299(8) . ?
N10 N11 1.431(6) . ?
N3 C4 1.326(8) . ?
N3 N2 1.378(6) . ?
N13 N14 1.328(7) . ?
N13 C12 1.385(8) . ?
N14 C15 1.317(8) . ?
N2 C1 1.321(8) . ?
C9 C25 1.493(8) . ?
C9 C8 1.512(8) . ?
C15 C1 1.461(8) . ?
C15 C31 1.488(8) . ?
C8 C7 1.521(8) . ?
C8 C8 1.570(11) 3_657 ?
C8 H8 1.0000 . ?
N11 C12 1.302(8) . ?
C17 H17A 0.9800 . ?
C17 H17B 0.9800 . ?
C17 H17C 0.9800 . ?
C1 C18 1.503(9) . ?
N6 C7 1.288(8) . ?
C18 C19 1.384(9) . ?
C18 C23 1.392(9) . ?
C22 C21 1.320(10) . ?
C22 C23 1.410(9) . ?
C22 H22 0.9500 . ?
C16 H16A 0.9800 . ?
C16 H16B 0.9800 . ?
C16 H16C 0.9800 . ?
C34 C35 1.380(10) . ?
C34 C33 1.383(10) . ?
C34 H34 0.9500 . ?
C23 H23 0.9500 . ?
C25 H25A 0.9800 . ?
C25 H25B 0.9800 . ?
C25 H25C 0.9800 . ?
C31 C32 1.395(9) . ?
C31 C36 1.399(9) . ?
C24 C7 1.505(8) . ?
C24 H24A 0.9800 . ?
C24 H24B 0.9800 . ?
C24 H24C 0.9800 . ?
C33 C32 1.390(9) . ?
C33 H33 0.9500 . ?
C32 H32 0.9500 . ?
C19 C20 1.381(9) . ?
C19 H19 0.9500 . ?
C36 C35 1.406(9) . ?
C36 H36 0.9500 . ?
C35 H35 0.9500 . ?
C21 C20 1.422(11) . ?
C21 H21 0.9500 . ?
C20 H20 0.9500 . ?

loop_
_geom_torsion_atom_site_label_1
_geom_torsion_atom_site_label_2
_geom_torsion_atom_site_label_3
_geom_torsion_atom_site_label_4
_geom_torsion
_geom_torsion_site_symmetry_1
_geom_torsion_site_symmetry_2
_geom_torsion_site_symmetry_3
_geom_torsion_site_symmetry_4
_geom_torsion_publ_flag
N2 Ni1 N5 C4 1.7(4) . . . . ?
N10 Ni1 N5 C4 -180.0(4) . . . . ?
N2 Ni1 N5 N6 168.1(6) . . . . ?
N10 Ni1 N5 N6 -13.5(6) . . . . ?
N13 Ni1 N10 C9 166.2(6) . . . . ?
N5 Ni1 N10 C9 -18.4(6) . . . . ?
N13 Ni1 N10 N11 -11.4(4) . . . . ?
N5 Ni1 N10 N11 164.0(4) . . . . ?
N2 Ni1 N13 N14 4.5(6) . . . . ?
N10 Ni1 N13 N14 -173.4(6) . . . . ?
N2 Ni1 N13 C12 -174.3(4) . . . . ?
N10 Ni1 N13 C12 7.8(4) . . . . ?
C12 N13 N14 C15 178.9(6) . . . . ?
Ni1 N13 N14 C15 0.1(9) . . . . ?
C4 N3 N2 C1 -178.4(5) . . . . ?
C4 N3 N2 Ni1 -2.8(6) . . . . ?
N13 Ni1 N2 C1 -9.1(5) . . . . ?
N5 Ni1 N2 C1 175.6(6) . . . . ?
N13 Ni1 N2 N3 176.0(4) . . . . ?
N5 Ni1 N2 N3 0.7(4) . . . . ?
N11 N10 C9 C25 -6.0(8) . . . . ?
Ni1 N10 C9 C25 176.4(4) . . . . ?
N11 N10 C9 C8 167.5(5) . . . . ?
Ni1 N10 C9 C8 -10.1(9) . . . . ?
N6 N5 C4 N3 -173.8(5) . . . . ?
Ni1 N5 C4 N3 -4.1(7) . . . . ?
N6 N5 C4 S1 7.3(7) . . . . ?
Ni1 N5 C4 S1 176.9(3) . . . . ?
N2 N3 C4 N5 4.6(8) . . . . ?
N2 N3 C4 S1 -176.5(4) . . . . ?
C16 S1 C4 N5 176.8(5) . . . . ?
C16 S1 C4 N3 -2.2(6) . . . . ?
N13 N14 C15 C1 -2.4(9) . . . . ?
N13 N14 C15 C31 177.9(5) . . . . ?
N10 C9 C8 C7 68.3(7) . . . . ?
C25 C9 C8 C7 -117.8(6) . . . . ?
N10 C9 C8 C8 -60.3(8) . . . 3_657 ?
C25 C9 C8 C8 113.5(7) . . . 3_657 ?
C9 N10 N11 C12 -165.7(5) . . . . ?
Ni1 N10 N11 C12 12.4(6) . . . . ?
N10 N11 C12 N13 -6.3(8) . . . . ?
N10 N11 C12 S2 174.6(4) . . . . ?
N14 N13 C12 N11 178.2(6) . . . . ?
Ni1 N13 C12 N11 -2.7(8) . . . . ?
N14 N13 C12 S2 -2.7(7) . . . . ?
Ni1 N13 C12 S2 176.4(3) . . . . ?
C17 S2 C12 N11 -5.3(7) . . . . ?
C17 S2 C12 N13 175.6(5) . . . . ?
N3 N2 C1 C15 -175.6(5) . . . . ?
Ni1 N2 C1 C15 9.5(9) . . . . ?
N3 N2 C1 C18 6.1(8) . . . . ?
Ni1 N2 C1 C18 -168.8(4) . . . . ?
N14 C15 C1 N2 -2.5(10) . . . . ?
C31 C15 C1 N2 177.2(6) . . . . ?
N14 C15 C1 C18 175.8(6) . . . . ?
C31 C15 C1 C18 -4.5(9) . . . . ?
C4 N5 N6 C7 -156.9(6) . . . . ?
Ni1 N5 N6 C7 36.9(8) . . . . ?
N2 C1 C18 C19 -62.9(8) . . . . ?
C15 C1 C18 C19 118.8(7) . . . . ?
N2 C1 C18 C23 116.1(6) . . . . ?
C15 C1 C18 C23 -62.2(8) . . . . ?
C19 C18 C23 C22 1.2(9) . . . . ?
C1 C18 C23 C22 -177.9(6) . . . . ?
C21 C22 C23 C18 -2.0(10) . . . . ?
N14 C15 C31 C32 144.4(6) . . . . ?
C1 C15 C31 C32 -35.3(10) . . . . ?
N14 C15 C31 C36 -31.3(8) . . . . ?
C1 C15 C31 C36 149.0(6) . . . . ?
N5 N6 C7 C24 -179.0(5) . . . . ?
N5 N6 C7 C8 5.1(9) . . . . ?
C9 C8 C7 N6 -70.1(8) . . . . ?
C8 C8 C7 N6 58.0(9) 3_657 . . . ?
C9 C8 C7 C24 113.9(6) . . . . ?
C8 C8 C7 C24 -118.0(7) 3_657 . . . ?
C35 C34 C33 C32 -0.7(10) . . . . ?
C34 C33 C32 C31 2.2(10) . . . . ?
C36 C31 C32 C33 -2.1(10) . . . . ?
C15 C31 C32 C33 -177.9(6) . . . . ?
C23 C18 C19 C20 -1.2(9) . . . . ?
C1 C18 C19 C20 177.8(6) . . . . ?
C32 C31 C36 C35 0.5(10) . . . . ?
C15 C31 C36 C35 176.5(6) . . . . ?
C33 C34 C35 C36 -0.9(11) . . . . ?
C31 C36 C35 C34 1.0(10) . . . . ?
C23 C22 C21 C20 2.7(11) . . . . ?
C18 C19 C20 C21 1.9(10) . . . . ?
C22 C21 C20 C19 -2.7(11) . . . . ?
